data_2021519
loop_
_publ_author_name
'Asgarova, Aytan R.'
'Khalilov, Ali N.'
'Brito, Ivan'
'Maharramov, Abel M.'
'Shikhaliyev, Namiq G.'
'Cisterna, Jonathan'
'C\'ardenas, Alejandro'
'Gurbanov, Atash V.'
'Zubkov, Fedor I.'
'Mahmudov, Kamran T.'

_publ_section_title
;
 Hydrogen and halogen bonding in the haloetherification products in
 chalcone
;
_journal_coeditor_code LF3083
_journal_issue 3
_journal_name_full 'Acta Crystallographica Section C'
_journal_page_first
;
;
_journal_paper_doi 10.1107/S2053229619001025
_journal_volume 75
_journal_year 2019
_chemical_formula_iupac 'C21 H24 Cl2 O3'
_chemical_formula_moiety 'C21 H24 Cl2 O3'
_chemical_formula_sum 'C21 H24 Cl2 O3'
_chemical_formula_weight 395.30
_chemical_name_systematic 3-(3-<i>tert</i>-Butyl-5-chloro-4-hydroxyphenyl)-2-chloro-3-ethoxy-1-phenylpropan-1-one
_space_group_crystal_system monoclinic
_space_group_IT_number 14
_space_group_name_Hall '-P 2yn'
_space_group_name_H-M_alt 'P 1 21/n 1'
_symmetry_space_group_name_Hall '-P 2yn'
_symmetry_space_group_name_H-M 'P 1 21/n 1'
_atom_sites_solution_hydrogens mixed
_audit_creation_method
;
Olex2 1.2
(compiled 2018.05.29 svn.r3508 for OlexSys, GUI svn.r5506)
;
_cell_angle_alpha 90
_cell_angle_beta 93.821(3)
_cell_angle_gamma 90
_cell_formula_units_Z 4
_cell_length_a 9.4460(13)
_cell_length_b 19.783(3)
_cell_length_c 11.0766(15)
_cell_measurement_reflns_used 4304
_cell_measurement_temperature 296(2)
_cell_measurement_theta_max 25.91
_cell_measurement_theta_min 2.39
_cell_volume 2065.3(5)
_computing_cell_refinement
;
SAINT (Bruker, 2016)
;
_computing_data_collection
;
APEX3 (Bruker, 2016)
;
_computing_data_reduction
;
SAINT (Bruker, 2016)
;
_computing_molecular_graphics
;
OLEX2 (Dolomanov <i>et al.</i>,  2009)
;
_computing_publication_material
;
OLEX2 (Dolomanov <i>et al.</i>,  2009)
;
_computing_structure_refinement
;
SHELXL2018 (Sheldrick, 2015)
;
_computing_structure_solution
;
SHELXS97 (Sheldrick, 2008)
;
_diffrn_ambient_temperature 296.15
_diffrn_measured_fraction_theta_full 1.000
_diffrn_measured_fraction_theta_max 0.999
_diffrn_measurement_device_type 'Bruker APEXII CCD'
_diffrn_measurement_method '\f and \w scans'
_diffrn_radiation_type MoK\a
_diffrn_radiation_wavelength 0.71073
_diffrn_reflns_av_R_equivalents 0.0252
_diffrn_reflns_av_unetI/netI 0.0232
_diffrn_reflns_limit_h_max 11
_diffrn_reflns_limit_h_min -9
_diffrn_reflns_limit_k_max 24
_diffrn_reflns_limit_k_min -24
_diffrn_reflns_limit_l_max 13
_diffrn_reflns_limit_l_min -13
_diffrn_reflns_number 15808
_diffrn_reflns_theta_full 25.242
_diffrn_reflns_theta_max 25.995
_diffrn_reflns_theta_min 2.059
_exptl_absorpt_coefficient_mu 0.331
_exptl_absorpt_correction_T_max 0.940
_exptl_absorpt_correction_T_min 0.926
_exptl_absorpt_correction_type multi-scan
_exptl_absorpt_process_details
;
(SADABS; Bruker, 2016)
;
_exptl_crystal_colour colorless
_exptl_crystal_density_diffrn 1.271
_exptl_crystal_description prism
_exptl_crystal_F_000 832
_exptl_crystal_size_max 0.22
_exptl_crystal_size_mid 0.18
_exptl_crystal_size_min 0.16
_refine_diff_density_max 0.589
_refine_diff_density_min -0.524
_refine_ls_extinction_method none
_refine_ls_goodness_of_fit_ref 1.035
_refine_ls_hydrogen_treatment constr
_refine_ls_matrix_type full
_refine_ls_number_parameters 257
_refine_ls_number_reflns 4061
_refine_ls_number_restraints 87
_refine_ls_restrained_S_all 1.100
_refine_ls_R_factor_all 0.0761
_refine_ls_R_factor_gt 0.0528
_refine_ls_shift/su_max 0.000
_refine_ls_shift/su_mean 0.000
_refine_ls_structure_factor_coef Fsqd
_refine_ls_weighting_details 'w=1/[\s^2^(Fo^2^)+(0.0767P)^2^+0.9719P] where P=(Fo^2^+2Fc^2^)/3'
_refine_ls_weighting_scheme calc
_refine_ls_wR_factor_gt 0.1449
_refine_ls_wR_factor_ref 0.1590
_reflns_number_gt 2932
_reflns_number_total 4061
_reflns_threshold_expression 'I > 2\s(I)'
_cod_data_source_file lf3083sup1.cif
_cod_data_source_block 2
_cod_original_cell_volume 2065.2(5)
_cod_database_code 2021519
_shelx_space_group_comment
;
The symmetry employed for this shelxl refinement is uniquely defined
by the following loop, which should always be used as a source of
symmetry information in preference to the above space-group names.
They are only intended as comments.
;
_shelx_estimated_absorpt_t_min 0.931
_shelx_estimated_absorpt_t_max 0.949

loop_
_space_group_symop_operation_xyz
'x, y, z'
'-x+1/2, y+1/2, -z+1/2'
'-x, -y, -z'
'x-1/2, -y-1/2, z-1/2'

loop_
_atom_site_type_symbol
_atom_site_label
_atom_site_fract_x
_atom_site_fract_y
_atom_site_fract_z
_atom_site_U_iso_or_equiv
_atom_site_adp_type
_atom_site_calc_flag
_atom_site_occupancy
_atom_site_disorder_assembly
_atom_site_disorder_group
Cl Cl1 0.24488(10) 0.87305(6) 0.63611(8) 0.0963(4) Uani d 1 . .
Cl Cl2 0.38524(8) 0.66698(3) 0.25768(7) 0.0682(3) Uani d 1 . .
O O1 0.5186(3) 0.96553(11) 0.71645(19) 0.0900(8) Uani d 1 . .
O O2 0.19073(19) 0.75530(9) 0.11081(16) 0.0606(5) Uani d 1 . .
H H2 0.208465 0.713680 0.100376 0.091 Uiso d 1 . .
O O3 0.6277(2) 0.87499(9) 0.51819(15) 0.0588(5) Uani d 1 . .
C C1 0.5284(3) 0.87510(14) 0.8534(2) 0.0535(6) Uani d 1 . .
C C2 0.5174(3) 0.80689(17) 0.8749(3) 0.0697(8) Uani d 1 . .
H H2A 0.487106 0.777887 0.812350 0.084 Uiso calc 1 . .
C C3 0.5513(4) 0.7813(2) 0.9896(3) 0.0897(11) Uani d 1 . .
H H3 0.545243 0.735103 1.003683 0.108 Uiso calc 1 . .
C C4 0.5934(4) 0.8237(3) 1.0813(3) 0.0956(13) Uani d 1 . .
H H4 0.615053 0.806347 1.158340 0.115 Uiso calc 1 . .
C C5 0.6043(4) 0.8911(3) 1.0621(3) 0.0896(11) Uani d 1 . .
H H5 0.632819 0.919698 1.125738 0.107 Uiso calc 1 . .
C C6 0.5730(3) 0.91718(18) 0.9483(2) 0.0703(8) Uani d 1 . .
H H6 0.581957 0.963357 0.934989 0.084 Uiso calc 1 . .
C C7 0.4973(3) 0.90655(14) 0.7334(2) 0.0582(7) Uani d 1 . .
C C8 0.4311(3) 0.86385(14) 0.6290(2) 0.0562(7) Uani d 1 . .
H H8 0.457265 0.816331 0.641878 0.067 Uiso calc 1 . .
C C9 0.4790(3) 0.88716(13) 0.5073(2) 0.0522(6) Uani d 1 . .
H H9 0.462327 0.935881 0.498950 0.063 Uiso calc 1 . .
C C10 0.4049(3) 0.85116(12) 0.4009(2) 0.0493(5) Uani d 1 . .
C C11 0.3101(3) 0.88559(13) 0.3229(2) 0.0497(5) Uani d 1 . .
H H11 0.295200 0.931307 0.336924 0.060 Uiso calc 1 . .
C C12 0.2362(3) 0.85555(13) 0.2249(2) 0.0521(4) Uani d 1 . .
C C13 0.2610(3) 0.78690(12) 0.2057(2) 0.0466(5) Uani d 1 . .
C C14 0.3566(3) 0.75237(13) 0.2839(2) 0.0482(5) Uani d 1 . .
C C15 0.4285(3) 0.78350(12) 0.3806(2) 0.0499(5) Uani d 1 . .
H H15 0.492111 0.759246 0.431507 0.060 Uiso calc 1 . .
C C16 0.7039(14) 0.9057(9) 0.4296(9) 0.079(5) Uani d 0.53(4) A 1
H H16A 0.650841 0.944408 0.397525 0.095 Uiso calc 0.53(4) A 1
H H16B 0.712965 0.873976 0.363758 0.095 Uiso calc 0.53(4) A 1
C C17 0.8426(17) 0.9275(10) 0.4734(14) 0.109(5) Uani d 0.53(4) A 1
H H17A 0.889649 0.948113 0.408543 0.164 Uiso calc 0.53(4) A 1
H H17B 0.834522 0.959732 0.537319 0.164 Uiso calc 0.53(4) A 1
H H17C 0.896680 0.889261 0.503533 0.164 Uiso calc 0.53(4) A 1
C C17' 0.848(3) 0.908(2) 0.449(3) 0.205(14) Uani d 0.47(4) A 2
H H17D 0.895678 0.936845 0.395758 0.308 Uiso calc 0.47(4) A 2
H H17E 0.882200 0.916356 0.531228 0.308 Uiso calc 0.47(4) A 2
H H17F 0.866444 0.861366 0.429311 0.308 Uiso calc 0.47(4) A 2
C C16' 0.707(2) 0.9194(12) 0.437(2) 0.120(9) Uani d 0.47(4) A 2
H H16C 0.672903 0.911328 0.353322 0.144 Uiso calc 0.47(4) A 2
H H16D 0.688673 0.966371 0.455337 0.144 Uiso calc 0.47(4) A 2
C C18 0.1320(3) 0.89641(14) 0.1377(2) 0.0580(4) Uani d 1 . .
C C19 0.1224(3) 0.96988(14) 0.1807(3) 0.0657(5) Uani d 1 . .
H H19A 0.091715 0.970664 0.261619 0.099 Uiso calc 1 . .
H H19B 0.055502 0.994094 0.127917 0.099 Uiso calc 1 . .
H H19C 0.213944 0.990844 0.179599 0.099 Uiso calc 1 . .
C C20 -0.0161(3) 0.86616(16) 0.1369(3) 0.0688(6) Uani d 1 . .
H H20A -0.080473 0.892837 0.085884 0.103 Uiso calc 1 . .
H H20B -0.046896 0.865820 0.217740 0.103 Uiso calc 1 . .
H H20C -0.014373 0.820736 0.106533 0.103 Uiso calc 1 . .
C C21 0.1862(3) 0.89659(17) 0.0118(2) 0.0689(6) Uani d 1 . .
H H21A 0.119196 0.919435 -0.042989 0.103 Uiso calc 1 . .
H H21B 0.197870 0.850881 -0.014878 0.103 Uiso calc 1 . .
H H21C 0.275806 0.919583 0.013585 0.103 Uiso calc 1 . .

loop_
_atom_site_aniso_label
_atom_site_aniso_U_11
_atom_site_aniso_U_22
_atom_site_aniso_U_33
_atom_site_aniso_U_12
_atom_site_aniso_U_13
_atom_site_aniso_U_23
Cl1 0.0675(6) 0.1426(9) 0.0784(6) -0.0109(5) 0.0009(4) -0.0293(5)
Cl2 0.0785(5) 0.0533(4) 0.0699(5) 0.0106(3) -0.0165(4) -0.0122(3)
O1 0.146(2) 0.0521(12) 0.0667(13) -0.0168(13) -0.0297(13) -0.0032(10)
O2 0.0624(10) 0.0635(8) 0.0530(7) 0.0020(7) -0.0180(7) -0.0097(6)
O3 0.0582(12) 0.0671(12) 0.0487(10) -0.0090(9) -0.0143(8) 0.0087(8)
C1 0.0511(16) 0.0656(16) 0.0435(13) 0.0005(12) 0.0007(11) -0.0051(11)
C2 0.081(2) 0.0748(19) 0.0529(16) 0.0000(16) 0.0037(15) 0.0039(14)
C3 0.092(3) 0.102(3) 0.075(2) 0.000(2) 0.0016(19) 0.029(2)
C4 0.073(2) 0.163(4) 0.0503(18) -0.009(2) -0.0038(16) 0.026(2)
C5 0.077(2) 0.144(4) 0.0457(17) -0.019(2) -0.0058(15) -0.006(2)
C6 0.0668(19) 0.093(2) 0.0507(15) -0.0081(16) -0.0017(13) -0.0107(15)
C7 0.0689(18) 0.0551(16) 0.0492(14) -0.0027(13) -0.0069(13) -0.0063(12)
C8 0.0653(18) 0.0543(15) 0.0473(13) -0.0050(13) -0.0093(12) -0.0048(11)
C9 0.0620(17) 0.0464(13) 0.0461(13) -0.0012(12) -0.0137(11) 0.0010(10)
C10 0.0516(10) 0.0514(7) 0.0435(8) 0.0012(6) -0.0071(7) -0.0007(5)
C11 0.0523(10) 0.0506(7) 0.0449(7) 0.0011(6) -0.0078(7) -0.0006(5)
C12 0.0521(8) 0.0564(6) 0.0461(6) 0.0021(5) -0.0090(6) -0.0028(4)
C13 0.0427(9) 0.0557(6) 0.0404(7) -0.0020(5) -0.0038(6) -0.0026(4)
C14 0.0461(9) 0.0551(7) 0.0424(7) 0.0006(5) -0.0047(7) -0.0033(5)
C15 0.0525(10) 0.0516(7) 0.0438(7) 0.0019(6) -0.0098(7) -0.0012(6)
C16 0.067(9) 0.131(11) 0.038(4) -0.040(8) -0.009(4) 0.022(4)
C17 0.079(9) 0.169(10) 0.081(6) -0.074(9) 0.018(5) 0.009(6)
C17' 0.15(2) 0.35(3) 0.124(15) 0.09(2) 0.033(12) 0.113(19)
C16' 0.112(18) 0.096(9) 0.154(17) 0.022(10) 0.019(11) 0.046(9)
C18 0.0552(7) 0.0648(7) 0.0519(7) 0.0045(6) -0.0121(6) 0.0021(6)
C19 0.0654(13) 0.0648(7) 0.0639(11) 0.0100(7) -0.0176(11) 0.0013(7)
C20 0.0541(8) 0.0718(11) 0.0780(15) 0.0043(8) -0.0131(7) 0.0066(10)
C21 0.0698(13) 0.0815(13) 0.0541(7) 0.0187(11) -0.0064(8) 0.0098(8)

loop_
_atom_type_symbol
_atom_type_description
_atom_type_scat_dispersion_real
_atom_type_scat_dispersion_imag
_atom_type_scat_source
C C 0.0033 0.0016 'International Tables Vol C Tables 4.2.6.8 and 6.1.1.4'
H H 0.0000 0.0000 'International Tables Vol C Tables 4.2.6.8 and 6.1.1.4'
Cl Cl 0.1484 0.1585 'International Tables Vol C Tables 4.2.6.8 and 6.1.1.4'
O O 0.0106 0.0060 'International Tables Vol C Tables 4.2.6.8 and 6.1.1.4'

loop_
_geom_angle_atom_site_label_1
_geom_angle_atom_site_label_2
_geom_angle_atom_site_label_3
_geom_angle
C13 O2 H2 117.4
C9 O3 C16' 112.4(8)
C16 O3 C9 114.8(6)
C2 C1 C6 118.7(3)
C2 C1 C7 123.8(2)
C6 C1 C7 117.5(3)
C1 C2 H2A 119.9
C1 C2 C3 120.1(3)
C3 C2 H2A 119.9
C2 C3 H3 120.0
C4 C3 C2 120.0(4)
C4 C3 H3 120.0
C3 C4 H4 119.6
C5 C4 C3 120.8(3)
C5 C4 H4 119.6
C4 C5 H5 120.0
C4 C5 C6 120.0(3)
C6 C5 H5 120.0
C1 C6 H6 119.8
C5 C6 C1 120.4(3)
C5 C6 H6 119.8
O1 C7 C1 121.6(2)
O1 C7 C8 118.8(2)
C1 C7 C8 119.5(2)
Cl1 C8 H8 109.4
C7 C8 Cl1 105.42(19)
C7 C8 H8 109.4
C9 C8 Cl1 111.25(19)
C9 C8 C7 111.8(2)
C9 C8 H8 109.4
O3 C9 C8 102.96(19)
O3 C9 H9 109.1
O3 C9 C10 113.0(2)
C8 C9 H9 109.1
C10 C9 C8 113.5(2)
C10 C9 H9 109.1
C11 C10 C9 120.2(2)
C15 C10 C9 121.0(2)
C15 C10 C11 118.8(2)
C10 C11 H11 118.3
C10 C11 C12 123.4(2)
C12 C11 H11 118.3
C11 C12 C13 117.1(2)
C11 C12 C18 121.9(2)
C13 C12 C18 121.0(2)
O2 C13 C12 119.1(2)
O2 C13 C14 121.4(2)
C14 C13 C12 119.5(2)
C13 C14 Cl2 118.43(18)
C15 C14 Cl2 119.42(19)
C15 C14 C13 122.1(2)
C10 C15 H15 120.5
C14 C15 C10 119.1(2)
C14 C15 H15 120.5
O3 C16 H16A 108.9
O3 C16 H16B 108.9
O3 C16 C17 113.4(9)
H16A C16 H16B 107.7
C17 C16 H16A 108.9
C17 C16 H16B 108.9
C16 C17 H17A 109.5
C16 C17 H17B 109.5
C16 C17 H17C 109.5
H17A C17 H17B 109.5
H17A C17 H17C 109.5
H17B C17 H17C 109.5
H17D C17' H17E 109.5
H17D C17' H17F 109.5
H17E C17' H17F 109.5
C16' C17' H17D 109.5
C16' C17' H17E 109.5
C16' C17' H17F 109.5
O3 C16' H16C 109.3
O3 C16' H16D 109.3
C17' C16' O3 111.5(18)
C17' C16' H16C 109.3
C17' C16' H16D 109.3
H16C C16' H16D 108.0
C19 C18 C12 110.3(2)
C20 C18 C12 110.0(2)
C20 C18 C19 107.5(2)
C21 C18 C12 109.5(2)
C21 C18 C19 108.3(2)
C21 C18 C20 111.2(2)
C18 C19 H19A 109.5
C18 C19 H19B 109.5
C18 C19 H19C 109.5
H19A C19 H19B 109.5
H19A C19 H19C 109.5
H19B C19 H19C 109.5
C18 C20 H20A 109.5
C18 C20 H20B 109.5
C18 C20 H20C 109.5
H20A C20 H20B 109.5
H20A C20 H20C 109.5
H20B C20 H20C 109.5
C18 C21 H21A 109.5
C18 C21 H21B 109.5
C18 C21 H21C 109.5
H21A C21 H21B 109.5
H21A C21 H21C 109.5
H21B C21 H21C 109.5

loop_
_geom_bond_atom_site_label_1
_geom_bond_atom_site_label_2
_geom_bond_distance
Cl1 C8 1.776(3)
Cl2 C14 1.738(3)
O1 C7 1.201(3)
O2 H2 0.8497
O2 C13 1.358(3)
O3 C9 1.422(3)
O3 C16 1.394(13)
O3 C16' 1.50(2)
C1 C2 1.375(4)
C1 C6 1.384(4)
C1 C7 1.479(4)
C2 H2A 0.9300
C2 C3 1.385(4)
C3 H3 0.9300
C3 C4 1.357(6)
C4 H4 0.9300
C4 C5 1.354(6)
C5 H5 0.9300
C5 C6 1.376(5)
C6 H6 0.9300
C7 C8 1.532(3)
C8 H8 0.9800
C8 C9 1.521(4)
C9 H9 0.9800
C9 C10 1.509(3)
C10 C11 1.381(3)
C10 C15 1.378(3)
C11 H11 0.9300
C11 C12 1.385(3)
C12 C13 1.397(4)
C12 C18 1.559(3)
C13 C14 1.388(3)
C14 C15 1.375(3)
C15 H15 0.9300
C16 H16A 0.9700
C16 H16B 0.9700
C16 C17 1.434(19)
C17 H17A 0.9600
C17 H17B 0.9600
C17 H17C 0.9600
C17' H17D 0.9600
C17' H17E 0.9600
C17' H17F 0.9600
C17' C16' 1.35(3)
C16' H16C 0.9700
C16' H16D 0.9700
C18 C19 1.534(4)
C18 C20 1.521(4)
C18 C21 1.517(4)
C19 H19A 0.9600
C19 H19B 0.9600
C19 H19C 0.9600
C20 H20A 0.9600
C20 H20B 0.9600
C20 H20C 0.9600
C21 H21A 0.9600
C21 H21B 0.9600
C21 H21C 0.9600

loop_
_geom_hbond_atom_site_label_D
_geom_hbond_atom_site_label_H
_geom_hbond_atom_site_label_A
_geom_hbond_site_symmetry_A
_geom_hbond_distance_DH
_geom_hbond_distance_HA
_geom_hbond_distance_DA
_geom_hbond_angle_DHA
_geom_hbond_publ_flag
O2 H2 Cl2 . 0.85 2.51 2.9456(19) 113.0 yes
O2 H2 O3 4_575 0.85 2.10 2.823(3) 143.2 yes

loop_
_geom_torsion_atom_site_label_1
_geom_torsion_atom_site_label_2
_geom_torsion_atom_site_label_3
_geom_torsion_atom_site_label_4
_geom_torsion
Cl1 C8 C9 O3 -179.02(16)
Cl1 C8 C9 C10 -56.5(3)
Cl2 C14 C15 C10 -179.8(2)
O1 C7 C8 Cl1 -87.0(3)
O1 C7 C8 C9 34.0(4)
O2 C13 C14 Cl2 0.1(3)
O2 C13 C14 C15 -179.8(2)
O3 C9 C10 C11 -132.2(2)
O3 C9 C10 C15 48.7(3)
C1 C2 C3 C4 1.0(5)
C1 C7 C8 Cl1 90.7(3)
C1 C7 C8 C9 -148.3(3)
C2 C1 C6 C5 -0.7(5)
C2 C1 C7 O1 -174.2(3)
C2 C1 C7 C8 8.1(4)
C2 C3 C4 C5 -0.7(6)
C3 C4 C5 C6 -0.3(6)
C4 C5 C6 C1 1.0(5)
C6 C1 C2 C3 -0.3(5)
C6 C1 C7 O1 4.8(4)
C6 C1 C7 C8 -172.8(3)
C7 C1 C2 C3 178.7(3)
C7 C1 C6 C5 -179.7(3)
C7 C8 C9 O3 63.4(3)
C7 C8 C9 C10 -174.1(2)
C8 C9 C10 C11 111.0(3)
C8 C9 C10 C15 -68.1(3)
C9 O3 C16 C17 145.5(14)
C9 O3 C16' C17' 179(3)
C9 C10 C11 C12 -178.7(3)
C9 C10 C15 C14 178.8(2)
C10 C11 C12 C13 -0.2(4)
C10 C11 C12 C18 -179.0(3)
C11 C10 C15 C14 -0.3(4)
C11 C12 C13 O2 179.9(2)
C11 C12 C13 C14 0.0(4)
C11 C12 C18 C19 -2.3(4)
C11 C12 C18 C20 -120.8(3)
C11 C12 C18 C21 116.7(3)
C12 C13 C14 Cl2 180.0(2)
C12 C13 C14 C15 0.1(4)
C13 C12 C18 C19 179.0(3)
C13 C12 C18 C20 60.5(3)
C13 C12 C18 C21 -62.0(3)
C13 C14 C15 C10 0.1(4)
C15 C10 C11 C12 0.4(4)
C16 O3 C9 C8 -166.3(8)
C16 O3 C9 C10 70.9(8)
C16' O3 C9 C8 -155.2(11)
C16' O3 C9 C10 82.0(11)
C18 C12 C13 O2 -1.3(4)
C18 C12 C13 C14 178.7(2)

_cod_database_fobs_code 2021519
